data_7013240
loop_
_publ_author_name
'Nogai, Stefan'
'Schriewer, Alexander'
'Schmidbaur, Hubert'

_publ_section_title
;
 Reactions of trichlorogermane HGeCl3 and dichlorogallane HGaCl2 with
 pyridine donors
;
_journal_issue 16
_journal_name_full 'Dalton Transactions'
_journal_page_first 3165
_journal_paper_doi 10.1039/b305792e
_journal_year 2003
_chemical_formula_sum 'C10 H11 Cl4 Ga N2'
_chemical_formula_weight 370.73
_space_group_IT_number 36
_symmetry_cell_setting orthorhombic
_symmetry_space_group_name_Hall 'C 2c -2'
_symmetry_space_group_name_H-M 'C m c 21'
_atom_sites_solution_hydrogens geom
_atom_sites_solution_primary direct
_atom_sites_solution_secondary difmap
_audit_creation_method SHELXL-97
_cell_angle_alpha 90.00
_cell_angle_beta 90.00
_cell_angle_gamma 90.00
_cell_formula_units_Z 4
_cell_length_a 9.0480(4)
_cell_length_b 12.1395(7)
_cell_length_c 13.4546(6)
_cell_measurement_reflns_used 22132
_cell_measurement_temperature 143(2)
_cell_volume 1477.83(13)
_computing_cell_refinement DENZO
_computing_data_collection XPRESS
_computing_data_reduction SCALEPACK
_computing_molecular_graphics SHELXTL-PLUS
_computing_publication_material 'SHELXL-97 (Sheldrick, 1997)'
_computing_structure_refinement 'SHELXL-97 (Sheldrick, 1997)'
_computing_structure_solution 'SHELXS-97 (Sheldrick, 1990)'
_diffrn_ambient_temperature 143(2)
_diffrn_measured_fraction_theta_full 0.943
_diffrn_measured_fraction_theta_max 0.943
_diffrn_measurement_device_type 'NONIUS DIP 2020'
_diffrn_measurement_method phi-rotation
_diffrn_radiation_monochromator graphite
_diffrn_radiation_source 'fine-focus sealed tube'
_diffrn_radiation_type MoK\a
_diffrn_radiation_wavelength 0.71073
_diffrn_reflns_av_R_equivalents 0.070
_diffrn_reflns_av_sigmaI/netI 0.0401
_diffrn_reflns_limit_h_max 10
_diffrn_reflns_limit_h_min -10
_diffrn_reflns_limit_k_max 14
_diffrn_reflns_limit_k_min -14
_diffrn_reflns_limit_l_max 14
_diffrn_reflns_limit_l_min -14
_diffrn_reflns_number 22132
_diffrn_reflns_theta_full 25.43
_diffrn_reflns_theta_max 25.43
_diffrn_reflns_theta_min 3.19
_exptl_absorpt_coefficient_mu 2.564
_exptl_absorpt_correction_T_max 0.890
_exptl_absorpt_correction_T_min 0.629
_exptl_absorpt_correction_type refdelf
_exptl_absorpt_process_details
;
(See: Walker, N. & Stuart, D. (1983) Acta Cryst. A39, 158-166)
;
_exptl_crystal_colour colourless
_exptl_crystal_density_diffrn 1.666
_exptl_crystal_density_method 'not measured'
_exptl_crystal_description needle
_exptl_crystal_F_000 736
_exptl_crystal_size_max 0.30
_exptl_crystal_size_mid 0.05
_exptl_crystal_size_min 0.05
_refine_diff_density_max 0.328
_refine_diff_density_min -0.531
_refine_diff_density_rms 0.066
_refine_ls_abs_structure_details 'Flack H D (1983), Acta Cryst. A39, 876-881'
_refine_ls_abs_structure_Flack 0.009(15)
_refine_ls_extinction_method none
_refine_ls_goodness_of_fit_ref 1.114
_refine_ls_hydrogen_treatment mixed
_refine_ls_matrix_type full
_refine_ls_number_parameters 110
_refine_ls_number_reflns 1367
_refine_ls_number_restraints 1
_refine_ls_restrained_S_all 1.113
_refine_ls_R_factor_all 0.0280
_refine_ls_R_factor_gt 0.0260
_refine_ls_shift/su_max 0.000
_refine_ls_shift/su_mean 0.000
_refine_ls_structure_factor_coef Fsqd
_refine_ls_weighting_details 'calc w==1/[\s^2^(Fo^2^)+(0.0057P)^2^+1.5245P] where P==(Fo^2^+2Fc^2^)/3'
_refine_ls_weighting_scheme calc
_refine_ls_wR_factor_gt 0.0552
_refine_ls_wR_factor_ref 0.0560
_reflns_number_gt 1316
_reflns_number_total 1367
_reflns_threshold_expression >2sigma(I)
_cod_data_source_file b305792e.txt
_cod_data_source_block alex2
_cod_original_sg_symbol_H-M Cmc2(1)
_cod_database_code 7013240

loop_
_symmetry_equiv_pos_as_xyz
'x, y, z'
'-x, -y, z+1/2'
'x, -y, z+1/2'
'-x, y, z'
'x+1/2, y+1/2, z'
'-x+1/2, -y+1/2, z+1/2'
'x+1/2, -y+1/2, z+1/2'
'-x+1/2, y+1/2, z'

loop_
_atom_site_label
_atom_site_type_symbol
_atom_site_fract_x
_atom_site_fract_y
_atom_site_fract_z
_atom_site_U_iso_or_equiv
_atom_site_adp_type
_atom_site_occupancy
_atom_site_symmetry_multiplicity
_atom_site_calc_flag
_atom_site_refinement_flags
_atom_site_disorder_assembly
_atom_site_disorder_group
Ga1 Ga 0.0000 -0.97928(4) -0.02166(4) 0.02242(13) Uani 1 2 d S . .
Cl1 Cl 0.0000 -0.98744(12) 0.13966(10) 0.0378(4) Uani 1 2 d S . .
Cl2 Cl 0.0000 -1.14685(10) -0.08127(11) 0.0324(3) Uani 1 2 d S . .
Cl3 Cl -0.19872(10) -0.89508(7) -0.07224(8) 0.0320(2) Uani 1 1 d . . .
N11 N 0.0000 -0.6422(3) 0.0294(4) 0.0273(10) Uani 1 2 d S . .
C12 C -0.1268(4) -0.6396(3) 0.0800(3) 0.0293(9) Uani 1 1 d . . .
H12A H -0.215(4) -0.638(3) 0.047(3) 0.030(10) Uiso 1 1 d . . .
C13 C -0.1330(5) -0.6338(3) 0.1826(3) 0.0282(10) Uani 1 1 d . . .
H13A H -0.226(4) -0.632(3) 0.222(3) 0.021(9) Uiso 1 1 d . . .
C14 C 0.0000 -0.6314(4) 0.2346(4) 0.0278(13) Uani 1 2 d S . .
H14A H 0.0000 -0.620(5) 0.296(5) 0.033(18) Uiso 1 2 d S . .
N21 N 0.0000 -0.6452(3) -0.1718(4) 0.0250(9) Uani 1 2 d S . .
H21A H 0.0000 -0.654(6) -0.102(6) 0.05(2) Uiso 1 2 d S . .
C22 C -0.1279(5) -0.6450(3) -0.2209(3) 0.0280(10) Uani 1 1 d . . .
H22A H -0.205(5) -0.638(3) -0.183(3) 0.027(10) Uiso 1 1 d . . .
C23 C -0.1308(5) -0.6441(3) -0.3222(3) 0.0305(9) Uani 1 1 d . . .
H23A H -0.217(5) -0.642(3) -0.355(3) 0.027(10) Uiso 1 1 d . . .
C24 C 0.0000 -0.6443(4) -0.3735(4) 0.0261(11) Uani 1 2 d S . .
H24A H 0.0000 -0.6445 -0.4441 0.031 Uiso 1 2 calc SR . .

loop_
_atom_site_aniso_label
_atom_site_aniso_U_11
_atom_site_aniso_U_22
_atom_site_aniso_U_33
_atom_site_aniso_U_23
_atom_site_aniso_U_13
_atom_site_aniso_U_12
Ga1 0.0206(2) 0.0244(2) 0.0223(3) 0.0002(3) 0.000 0.000
Cl1 0.0274(8) 0.0611(10) 0.0249(8) 0.0030(6) 0.000 0.000
Cl2 0.0300(6) 0.0238(6) 0.0434(8) -0.0047(5) 0.000 0.000
Cl3 0.0293(4) 0.0357(5) 0.0310(5) 0.0007(4) -0.0045(4) 0.0084(3)
N11 0.032(2) 0.022(2) 0.028(2) -0.0028(18) 0.000 0.000
C12 0.025(2) 0.032(2) 0.031(3) -0.0005(15) -0.0010(15) 0.0008(15)
C13 0.032(3) 0.023(2) 0.031(3) -0.0012(17) 0.0072(17) -0.0012(16)
C14 0.046(4) 0.018(3) 0.020(3) -0.002(2) 0.000 0.000
N21 0.031(3) 0.024(2) 0.020(3) 0.0027(17) 0.000 0.000
C22 0.028(2) 0.023(2) 0.033(3) 0.0017(16) 0.0067(19) 0.0033(16)
C23 0.035(3) 0.0235(19) 0.032(2) 0.0007(16) -0.0096(18) -0.0027(16)
C24 0.043(3) 0.019(3) 0.017(3) -0.0008(19) 0.000 0.000

loop_
_atom_type_symbol
_atom_type_description
_atom_type_scat_dispersion_real
_atom_type_scat_dispersion_imag
_atom_type_scat_source
C C 0.0033 0.0016 'International Tables Vol C Tables 4.2.6.8 and 6.1.1.4'
H H 0.0000 0.0000 'International Tables Vol C Tables 4.2.6.8 and 6.1.1.4'
N N 0.0061 0.0033 'International Tables Vol C Tables 4.2.6.8 and 6.1.1.4'
Cl Cl 0.1484 0.1585 'International Tables Vol C Tables 4.2.6.8 and 6.1.1.4'
Ga Ga 0.2307 1.6083 'International Tables Vol C Tables 4.2.6.8 and 6.1.1.4'

loop_
_geom_angle_atom_site_label_1
_geom_angle_atom_site_label_2
_geom_angle_atom_site_label_3
_geom_angle
_geom_angle_site_symmetry_1
_geom_angle_site_symmetry_3
_geom_angle_publ_flag
Cl1 Ga1 Cl3 109.49(4) . 4 ?
Cl1 Ga1 Cl3 109.49(4) . . ?
Cl3 Ga1 Cl3 111.34(5) 4 . ?
Cl1 Ga1 Cl2 108.91(6) . . ?
Cl3 Ga1 Cl2 108.79(4) 4 . ?
Cl3 Ga1 Cl2 108.79(4) . . ?
C12 N11 C12 118.5(5) 4 . ?
N11 C12 C13 123.0(4) . . ?
N11 C12 H12A 120(3) . . ?
C13 C12 H12A 117(3) . . ?
C12 C13 C14 117.9(4) . . ?
C12 C13 H13A 125(2) . . ?
C14 C13 H13A 117(2) . . ?
C13 C14 C13 119.5(5) . 4 ?
C13 C14 H14A 120.0(4) . . ?
C13 C14 H14A 120.0(4) 4 . ?
C22 N21 C22 120.5(6) . 4 ?
C22 N21 H21A 119.6(4) . . ?
C22 N21 H21A 119.6(4) 4 . ?
N21 C22 C23 120.9(4) . . ?
N21 C22 H22A 114(3) . . ?
C23 C22 H22A 125(3) . . ?
C22 C23 C24 119.2(4) . . ?
C22 C23 H23A 120(3) . . ?
C24 C23 H23A 120(3) . . ?
C23 C24 C23 119.5(6) . 4 ?
C23 C24 H24A 120.3 . . ?
C23 C24 H24A 120.3 4 . ?

loop_
_geom_bond_atom_site_label_1
_geom_bond_atom_site_label_2
_geom_bond_distance
_geom_bond_site_symmetry_2
_geom_bond_publ_flag
Ga1 Cl1 2.1728(14) . ?
Ga1 Cl3 2.1774(9) 4 ?
Ga1 Cl3 2.1774(9) . ?
Ga1 Cl2 2.1866(13) . ?
N11 C12 1.335(5) 4 ?
N11 C12 1.335(5) . ?
C12 C13 1.382(5) . ?
C12 H12A 0.92(4) . ?
C13 C14 1.393(6) . ?
C13 H13A 1.00(4) . ?
C14 C13 1.393(6) 4 ?
C14 H14A 0.84(7) . ?
N21 C22 1.333(5) . ?
N21 C22 1.333(5) 4 ?
N21 H21A 0.95(8) . ?
C22 C23 1.363(6) . ?
C22 H22A 0.86(4) . ?
C23 C24 1.370(5) . ?
C23 H23A 0.90(4) . ?
C24 C23 1.370(5) 4 ?
C24 H24A 0.9500 . ?

loop_
_geom_hbond_atom_site_label_D
_geom_hbond_atom_site_label_H
_geom_hbond_atom_site_label_A
_geom_hbond_distance_DH
_geom_hbond_distance_HA
_geom_hbond_distance_DA
_geom_hbond_angle_DHA
_geom_hbond_site_symmetry_A
N21 H21A N11 0.95(8) 1.77(8) 2.706(6) 169(6) .

loop_
_geom_torsion_atom_site_label_1
_geom_torsion_atom_site_label_2
_geom_torsion_atom_site_label_3
_geom_torsion_atom_site_label_4
_geom_torsion
_geom_torsion_site_symmetry_1
_geom_torsion_site_symmetry_2
_geom_torsion_site_symmetry_3
_geom_torsion_site_symmetry_4
_geom_torsion_publ_flag
C12 N11 C12 C13 0.4(7) 4 . . . ?
N11 C12 C13 C14 -0.5(6) . . . . ?
C12 C13 C14 C13 0.6(7) . . . 4 ?
C22 N21 C22 C23 -0.3(7) 4 . . . ?
N21 C22 C23 C24 0.5(6) . . . . ?
C22 C23 C24 C23 -0.7(7) . . . 4 ?
